data_1547298
loop_
_publ_author_name
'Pan, Jin-Long'
'Chen, Chao'
'Ma, Zhi-Gang'
'Zhou, Jia'
'Wang, Li-Ren'
'Zhang, Shu-Yu'

_publ_section_title
;
 Stereoselective Synthesis of Z-Vinylsilanes via Palladium-Catalyzed
 Direct Intermolecular Silylation of C(sp(2))-H Bonds.
;
_journal_issue 19
_journal_name_full 'Organic letters'
_journal_page_first 5216
_journal_page_last 5219
_journal_paper_doi 10.1021/acs.orglett.7b02486
_journal_volume 19
_journal_year 2017
_chemical_formula_moiety 'C21 H22 N2 O Si'
_chemical_formula_sum 'C21 H22 N2 O Si'
_chemical_formula_weight 346.49
_space_group_crystal_system monoclinic
_space_group_IT_number 14
_space_group_name_Hall '-P 2yn'
_space_group_name_H-M_alt 'P 1 21/n 1'
_symmetry_space_group_name_Hall '-P 2yn'
_symmetry_space_group_name_H-M 'P 1 21/n 1'
_atom_sites_solution_hydrogens geom
_audit_creation_method SHELXL-2014/7
_cell_angle_alpha 90
_cell_angle_beta 98.9260(10)
_cell_angle_gamma 90
_cell_formula_units_Z 4
_cell_length_a 11.9573(3)
_cell_length_b 11.2275(3)
_cell_length_c 14.8598(4)
_cell_measurement_reflns_used 9958
_cell_measurement_temperature 173(2)
_cell_measurement_theta_max 68.40
_cell_measurement_theta_min 3.74
_cell_volume 1970.78(9)
_computing_structure_refinement 'SHELXL-2014/7 (Sheldrick, 2014)'
_diffrn_ambient_temperature 173(2)
_diffrn_measured_fraction_theta_full 0.993
_diffrn_measured_fraction_theta_max 0.992
_diffrn_measurement_device_type 'Bruker D8 VENTURE CMOS photon 100'
_diffrn_measurement_method '\f and \w scans'
_diffrn_radiation_type CuK\a
_diffrn_radiation_wavelength 1.54178
_diffrn_reflns_av_R_equivalents 0.0215
_diffrn_reflns_av_unetI/netI 0.0159
_diffrn_reflns_Laue_measured_fraction_full 0.993
_diffrn_reflns_Laue_measured_fraction_max 0.992
_diffrn_reflns_limit_h_max 13
_diffrn_reflns_limit_h_min -14
_diffrn_reflns_limit_k_max 13
_diffrn_reflns_limit_k_min -13
_diffrn_reflns_limit_l_max 17
_diffrn_reflns_limit_l_min -17
_diffrn_reflns_number 16204
_diffrn_reflns_point_group_measured_fraction_full 0.993
_diffrn_reflns_point_group_measured_fraction_max 0.992
_diffrn_reflns_theta_full 67.679
_diffrn_reflns_theta_max 68.395
_diffrn_reflns_theta_min 5.157
_exptl_absorpt_coefficient_mu 1.121
_exptl_crystal_colour colorless
_exptl_crystal_density_diffrn 1.168
_exptl_crystal_description block
_exptl_crystal_F_000 736
_exptl_crystal_size_max 0.220
_exptl_crystal_size_mid 0.200
_exptl_crystal_size_min 0.150
_refine_diff_density_max 0.353
_refine_diff_density_min -0.457
_refine_diff_density_rms 0.093
_refine_ls_extinction_coef 0.0300(16)
_refine_ls_extinction_expression Fc^*^=kFc[1+0.001xFc^2^\l^3^/sin(2\q)]^-1/4^
_refine_ls_extinction_method 'SHELXL-2014/7 (Sheldrick 2014'
_refine_ls_goodness_of_fit_ref 1.023
_refine_ls_hydrogen_treatment constr
_refine_ls_matrix_type full
_refine_ls_number_parameters 230
_refine_ls_number_reflns 3602
_refine_ls_number_restraints 0
_refine_ls_restrained_S_all 1.023
_refine_ls_R_factor_all 0.0502
_refine_ls_R_factor_gt 0.0481
_refine_ls_shift/su_max 0.000
_refine_ls_shift/su_mean 0.000
_refine_ls_structure_factor_coef Fsqd
_refine_ls_weighting_details 'w=1/[\s^2^(Fo^2^)+(0.0723P)^2^+0.9820P] where P=(Fo^2^+2Fc^2^)/3'
_refine_ls_weighting_scheme calc
_refine_ls_wR_factor_gt 0.1236
_refine_ls_wR_factor_ref 0.1258
_reflns_Friedel_coverage 0.000
_reflns_number_gt 3376
_reflns_number_total 3602
_reflns_threshold_expression 'I > 2\s(I)'
_cod_data_source_file ol7b02486_si_002.cif
_cod_data_source_block t_a
_cod_depositor_comments 'Adding full bibliography for 1547296--1547299.cif.'
_cod_database_code 1547298
_shelx_shelxl_version_number 2014/7
_shelx_space_group_comment
;
The symmetry employed for this shelxl refinement is uniquely defined
by the following loop, which should always be used as a source of
symmetry information in preference to the above space-group names.
They are only intended as comments.
;
_shelx_estimated_absorpt_t_min 0.791
_shelx_estimated_absorpt_t_max 0.850

loop_
_space_group_symop_operation_xyz
'x, y, z'
'-x+1/2, y+1/2, -z+1/2'
'-x, -y, -z'
'x-1/2, -y-1/2, z-1/2'

loop_
_atom_site_label
_atom_site_type_symbol
_atom_site_fract_x
_atom_site_fract_y
_atom_site_fract_z
_atom_site_U_iso_or_equiv
_atom_site_adp_type
_atom_site_occupancy
_atom_site_site_symmetry_order
_atom_site_calc_flag
_atom_site_refinement_flags_posn
_atom_site_refinement_flags_adp
Si1 Si 0.09932(4) 0.77307(5) 0.24196(4) 0.0419(2) Uani 1 1 d . .
C1 C 0.23559(12) 0.53628(13) 0.46122(9) 0.0241(3) Uani 1 1 d . .
N1 N 0.47392(12) 0.69313(14) 0.19667(10) 0.0390(4) Uani 1 1 d . .
O1 O 0.33041(11) 0.79280(11) 0.47656(8) 0.0404(3) Uani 1 1 d . .
N2 N 0.37601(11) 0.73393(11) 0.33998(9) 0.0273(3) Uani 1 1 d . .
H2A H 0.3579 0.6808 0.2966 0.033 Uiso 1 1 calc R U
C2 C 0.14481(13) 0.46221(14) 0.47225(11) 0.0321(4) Uani 1 1 d . .
H2 H 0.0732 0.4745 0.4358 0.039 Uiso 1 1 calc R U
C5 C 0.35280(14) 0.42383(15) 0.57914(11) 0.0350(4) Uani 1 1 d . .
H5 H 0.4243 0.4108 0.6156 0.042 Uiso 1 1 calc R U
C4 C 0.26181(16) 0.35143(16) 0.58942(12) 0.0398(4) Uani 1 1 d . .
H4 H 0.2706 0.2888 0.6329 0.048 Uiso 1 1 calc R U
C3 C 0.15822(15) 0.37099(16) 0.53593(12) 0.0399(4) Uani 1 1 d . .
H3 H 0.0956 0.3215 0.5428 0.048 Uiso 1 1 calc R U
C6 C 0.33970(13) 0.51523(14) 0.51579(10) 0.0286(3) Uani 1 1 d . .
H6 H 0.4026 0.5644 0.5094 0.034 Uiso 1 1 calc R U
C8 C 0.13576(13) 0.64950(14) 0.32648(11) 0.0297(3) Uani 1 1 d . .
H8 H 0.0837 0.5850 0.3196 0.036 Uiso 1 1 calc R U
C7 C 0.22201(12) 0.63624(12) 0.39470(10) 0.0237(3) Uani 1 1 d . .
C9 C -0.05604(18) 0.7957(2) 0.2369(2) 0.0702(8) Uani 1 1 d . .
H9A H -0.0832 0.8526 0.1884 0.105 Uiso 1 1 calc R U
H9B H -0.0712 0.8269 0.2954 0.105 Uiso 1 1 calc R U
H9C H -0.0953 0.7195 0.2243 0.105 Uiso 1 1 calc R U
C10 C 0.17115(19) 0.91691(18) 0.2762(2) 0.0692(7) Uani 1 1 d . .
H10A H 0.2483 0.9153 0.2616 0.104 Uiso 1 1 calc R U
H10B H 0.1741 0.9288 0.3418 0.104 Uiso 1 1 calc R U
H10C H 0.1289 0.9824 0.2431 0.104 Uiso 1 1 calc R U
C11 C 0.1344(2) 0.7238(3) 0.12995(16) 0.0715(8) Uani 1 1 d . .
H11A H 0.0983 0.6468 0.1135 0.107 Uiso 1 1 calc R U
H11B H 0.2166 0.7157 0.1341 0.107 Uiso 1 1 calc R U
H11C H 0.1067 0.7829 0.0833 0.107 Uiso 1 1 calc R U
C12 C 0.31419(12) 0.72962(13) 0.40920(10) 0.0261(3) Uani 1 1 d . .
C13 C 0.46475(12) 0.81126(14) 0.32784(11) 0.0297(4) Uani 1 1 d . .
C14 C 0.51481(13) 0.78730(14) 0.24873(11) 0.0308(4) Uani 1 1 d . .
C15 C 0.60553(13) 0.85979(17) 0.22941(12) 0.0378(4) Uani 1 1 d . .
C16 C 0.64423(15) 0.95403(17) 0.28914(14) 0.0453(5) Uani 1 1 d . .
H16 H 0.7045 1.0033 0.2766 0.054 Uiso 1 1 calc R U
C17 C 0.59559(16) 0.97449(18) 0.36453(14) 0.0469(5) Uani 1 1 d . .
H17 H 0.6229 1.0378 0.4044 0.056 Uiso 1 1 calc R U
C18 C 0.50474(15) 0.90304(16) 0.38485(13) 0.0387(4) Uani 1 1 d . .
H18 H 0.4717 0.9187 0.4378 0.046 Uiso 1 1 calc R U
C19 C 0.65335(15) 0.8298(2) 0.15191(13) 0.0466(5) Uani 1 1 d . .
H19 H 0.7133 0.8764 0.1354 0.056 Uiso 1 1 calc R U
C20 C 0.61415(18) 0.7348(2) 0.10077(14) 0.0544(6) Uani 1 1 d . .
H20 H 0.6474 0.7129 0.0491 0.065 Uiso 1 1 calc R U
C21 C 0.52273(18) 0.6682(2) 0.12527(14) 0.0517(5) Uani 1 1 d . .
H21 H 0.4952 0.6023 0.0883 0.062 Uiso 1 1 calc R U

loop_
_atom_site_aniso_label
_atom_site_aniso_U_11
_atom_site_aniso_U_22
_atom_site_aniso_U_33
_atom_site_aniso_U_23
_atom_site_aniso_U_13
_atom_site_aniso_U_12
Si1 0.0298(3) 0.0420(3) 0.0529(3) 0.0251(2) 0.0026(2) 0.00023(19)
C1 0.0243(7) 0.0257(7) 0.0232(7) -0.0013(5) 0.0071(5) 0.0018(5)
N1 0.0374(8) 0.0469(9) 0.0363(8) 0.0045(6) 0.0176(6) 0.0003(6)
O1 0.0451(7) 0.0433(7) 0.0359(6) -0.0123(5) 0.0156(5) -0.0162(5)
N2 0.0252(6) 0.0273(6) 0.0310(7) 0.0000(5) 0.0098(5) -0.0034(5)
C2 0.0291(8) 0.0345(8) 0.0317(8) 0.0067(6) 0.0014(6) -0.0040(6)
C5 0.0330(8) 0.0384(9) 0.0324(8) 0.0034(7) 0.0021(6) 0.0099(7)
C4 0.0495(10) 0.0348(9) 0.0349(9) 0.0106(7) 0.0057(7) 0.0044(7)
C3 0.0414(9) 0.0367(9) 0.0415(9) 0.0113(7) 0.0057(7) -0.0080(7)
C6 0.0244(7) 0.0325(8) 0.0296(7) -0.0010(6) 0.0064(6) 0.0034(6)
C8 0.0257(7) 0.0286(8) 0.0344(8) 0.0064(6) 0.0037(6) -0.0026(6)
C7 0.0226(7) 0.0247(7) 0.0254(7) -0.0007(5) 0.0092(5) 0.0002(5)
C9 0.0342(11) 0.0714(15) 0.102(2) 0.0458(14) 0.0020(11) 0.0070(10)
C10 0.0469(12) 0.0342(10) 0.124(2) 0.0275(12) 0.0068(13) 0.0031(9)
C11 0.0750(16) 0.0926(19) 0.0462(12) 0.0315(12) 0.0074(11) -0.0089(14)
C12 0.0242(7) 0.0267(7) 0.0284(8) 0.0012(6) 0.0077(6) -0.0002(6)
C13 0.0221(7) 0.0307(8) 0.0371(8) 0.0087(6) 0.0075(6) 0.0000(6)
C14 0.0236(7) 0.0351(8) 0.0345(8) 0.0120(6) 0.0068(6) 0.0026(6)
C15 0.0228(7) 0.0488(10) 0.0425(9) 0.0230(8) 0.0077(7) 0.0042(7)
C16 0.0293(8) 0.0474(10) 0.0585(11) 0.0187(9) 0.0048(8) -0.0109(8)
C17 0.0398(10) 0.0429(10) 0.0576(12) 0.0033(9) 0.0064(8) -0.0146(8)
C18 0.0351(9) 0.0371(9) 0.0447(10) 0.0009(7) 0.0091(7) -0.0076(7)
C19 0.0281(8) 0.0682(13) 0.0456(10) 0.0249(10) 0.0123(7) 0.0022(8)
C20 0.0443(11) 0.0814(15) 0.0437(11) 0.0155(10) 0.0265(9) 0.0090(10)
C21 0.0551(12) 0.0624(13) 0.0436(10) -0.0012(9) 0.0269(9) -0.0009(10)

loop_
_atom_type_symbol
_atom_type_description
_atom_type_scat_dispersion_real
_atom_type_scat_dispersion_imag
_atom_type_scat_source
C C 0.0181 0.0091 'International Tables Vol C Tables 4.2.6.8 and 6.1.1.4'
H H 0.0000 0.0000 'International Tables Vol C Tables 4.2.6.8 and 6.1.1.4'
N N 0.0311 0.0180 'International Tables Vol C Tables 4.2.6.8 and 6.1.1.4'
O O 0.0492 0.0322 'International Tables Vol C Tables 4.2.6.8 and 6.1.1.4'
Si Si 0.2541 0.3302 'International Tables Vol C Tables 4.2.6.8 and 6.1.1.4'

loop_
_geom_angle_atom_site_label_1
_geom_angle_atom_site_label_2
_geom_angle_atom_site_label_3
_geom_angle
C11 Si1 C10 110.08(13)
C11 Si1 C9 111.44(13)
C10 Si1 C9 107.88(12)
C11 Si1 C8 108.51(10)
C10 Si1 C8 114.14(10)
C9 Si1 C8 104.72(9)
C6 C1 C2 118.03(14)
C6 C1 C7 120.60(13)
C2 C1 C7 121.36(13)
C21 N1 C14 117.34(16)
C12 N2 C13 129.09(14)
C12 N2 H2A 115.5
C13 N2 H2A 115.5
C3 C2 C1 120.67(15)
C3 C2 H2 119.7
C1 C2 H2 119.7
C6 C5 C4 120.12(15)
C6 C5 H5 119.9
C4 C5 H5 119.9
C3 C4 C5 119.51(15)
C3 C4 H4 120.2
C5 C4 H4 120.2
C4 C3 C2 120.55(16)
C4 C3 H3 119.7
C2 C3 H3 119.7
C5 C6 C1 121.11(14)
C5 C6 H6 119.4
C1 C6 H6 119.4
C7 C8 Si1 131.38(12)
C7 C8 H8 114.3
Si1 C8 H8 114.3
C8 C7 C1 125.41(13)
C8 C7 C12 119.35(13)
C1 C7 C12 115.24(12)
Si1 C9 H9A 109.5
Si1 C9 H9B 109.5
H9A C9 H9B 109.5
Si1 C9 H9C 109.5
H9A C9 H9C 109.5
H9B C9 H9C 109.5
Si1 C10 H10A 109.5
Si1 C10 H10B 109.5
H10A C10 H10B 109.5
Si1 C10 H10C 109.5
H10A C10 H10C 109.5
H10B C10 H10C 109.5
Si1 C11 H11A 109.5
Si1 C11 H11B 109.5
H11A C11 H11B 109.5
Si1 C11 H11C 109.5
H11A C11 H11C 109.5
H11B C11 H11C 109.5
O1 C12 N2 124.48(14)
O1 C12 C7 122.73(13)
N2 C12 C7 112.78(12)
C18 C13 N2 125.66(15)
C18 C13 C14 120.02(14)
N2 C13 C14 114.32(14)
N1 C14 C15 123.40(16)
N1 C14 C13 117.22(14)
C15 C14 C13 119.36(16)
C19 C15 C16 124.03(16)
C19 C15 C14 116.72(18)
C16 C15 C14 119.23(16)
C17 C16 C15 120.28(16)
C17 C16 H16 119.9
C15 C16 H16 119.9
C16 C17 C18 121.26(18)
C16 C17 H17 119.4
C18 C17 H17 119.4
C13 C18 C17 119.85(17)
C13 C18 H18 120.1
C17 C18 H18 120.1
C20 C19 C15 120.05(17)
C20 C19 H19 120.0
C15 C19 H19 120.0
C19 C20 C21 119.08(18)
C19 C20 H20 120.5
C21 C20 H20 120.5
N1 C21 C20 123.4(2)
N1 C21 H21 118.3
C20 C21 H21 118.3

loop_
_geom_bond_atom_site_label_1
_geom_bond_atom_site_label_2
_geom_bond_distance
Si1 C11 1.862(3)
Si1 C10 1.862(2)
Si1 C9 1.865(2)
Si1 C8 1.8768(16)
C1 C6 1.396(2)
C1 C2 1.397(2)
C1 C7 1.488(2)
N1 C21 1.318(2)
N1 C14 1.356(2)
O1 C12 1.2175(19)
N2 C12 1.3575(19)
N2 C13 1.4042(19)
N2 H2A 0.8800
C2 C3 1.387(2)
C2 H2 0.9500
C5 C6 1.385(2)
C5 C4 1.385(3)
C5 H5 0.9500
C4 C3 1.382(3)
C4 H4 0.9500
C3 H3 0.9500
C6 H6 0.9500
C8 C7 1.338(2)
C8 H8 0.9500
C7 C12 1.512(2)
C9 H9A 0.9800
C9 H9B 0.9800
C9 H9C 0.9800
C10 H10A 0.9800
C10 H10B 0.9800
C10 H10C 0.9800
C11 H11A 0.9800
C11 H11B 0.9800
C11 H11C 0.9800
C13 C18 1.372(2)
C13 C14 1.425(2)
C14 C15 1.421(2)
C15 C19 1.404(3)
C15 C16 1.412(3)
C16 C17 1.359(3)
C16 H16 0.9500
C17 C18 1.420(2)
C17 H17 0.9500
C18 H18 0.9500
C19 C20 1.351(3)
C19 H19 0.9500
C20 C21 1.418(3)
C20 H20 0.9500
C21 H21 0.9500

loop_
_geom_torsion_atom_site_label_1
_geom_torsion_atom_site_label_2
_geom_torsion_atom_site_label_3
_geom_torsion_atom_site_label_4
_geom_torsion
C6 C1 C2 C3 0.3(2)
C7 C1 C2 C3 -178.61(15)
C6 C5 C4 C3 0.1(3)
C5 C4 C3 C2 0.0(3)
C1 C2 C3 C4 -0.2(3)
C4 C5 C6 C1 -0.1(2)
C2 C1 C6 C5 -0.1(2)
C7 C1 C6 C5 178.78(13)
C11 Si1 C8 C7 104.70(18)
C10 Si1 C8 C7 -18.5(2)
C9 Si1 C8 C7 -136.20(18)
Si1 C8 C7 C1 175.18(11)
Si1 C8 C7 C12 -3.5(2)
C6 C1 C7 C8 164.84(15)
C2 C1 C7 C8 -16.3(2)
C6 C1 C7 C12 -16.40(19)
C2 C1 C7 C12 162.44(14)
C13 N2 C12 O1 -3.2(3)
C13 N2 C12 C7 177.32(14)
C8 C7 C12 O1 114.07(18)
C1 C7 C12 O1 -64.78(19)
C8 C7 C12 N2 -66.41(18)
C1 C7 C12 N2 114.75(14)
C12 N2 C13 C18 -2.2(3)
C12 N2 C13 C14 177.25(14)
C21 N1 C14 C15 0.7(3)
C21 N1 C14 C13 -177.66(16)
C18 C13 C14 N1 177.97(15)
N2 C13 C14 N1 -1.5(2)
C18 C13 C14 C15 -0.5(2)
N2 C13 C14 C15 -179.97(13)
N1 C14 C15 C19 0.0(2)
C13 C14 C15 C19 178.34(14)
N1 C14 C15 C16 -178.29(15)
C13 C14 C15 C16 0.1(2)
C19 C15 C16 C17 -177.72(18)
C14 C15 C16 C17 0.4(3)
C15 C16 C17 C18 -0.5(3)
N2 C13 C18 C17 179.83(16)
C14 C13 C18 C17 0.4(3)
C16 C17 C18 C13 0.1(3)
C16 C15 C19 C20 177.03(18)
C14 C15 C19 C20 -1.2(3)
C15 C19 C20 C21 1.6(3)
C14 N1 C21 C20 -0.3(3)
C19 C20 C21 N1 -0.8(3)
